data_4510445
loop_
_publ_author_name
'Han, Lu-Lu'
'Zhang, Xi-Ying'
'Chen, Jiang-Shan'
'Li, Zhong-Hui'
'Sun, Dao-Feng'
'Wang, Xing-Po'
'Sun, Di'

_publ_section_title
;
 Silver(I)/Bipyrazole/Dicarboxylate Interpenetrated Coordination Networks:
 Spontaneous Chiral Resolution, Modulation of Topologies, Water Clusters,
 and Photoluminescences
;
_journal_issue 5
_journal_name_full 'Crystal Growth &amp; Design'
_journal_page_first 2230
_journal_paper_doi 10.1021/cg401805x
_journal_volume 14
_journal_year 2014
_chemical_formula_sum 'C30 H41 Ag2 N10 O4'
_chemical_formula_weight 821.47
_chemical_name_systematic
; 
 ? 
;
_space_group_IT_number 41
_symmetry_cell_setting orthorhombic
_symmetry_space_group_name_Hall 'A 2 -2ab'
_symmetry_space_group_name_H-M 'A b a 2'
_atom_sites_solution_hydrogens geom
_atom_sites_solution_primary direct
_atom_sites_solution_secondary difmap
_audit_creation_method SHELXL-97
_cell_angle_alpha 90.00
_cell_angle_beta 90.00
_cell_angle_gamma 90.00
_cell_formula_units_Z 8
_cell_length_a 23.3260(6)
_cell_length_b 32.240(2)
_cell_length_c 9.8621(14)
_cell_measurement_reflns_used 5978
_cell_measurement_temperature 298(2)
_cell_measurement_theta_max 22.07
_cell_measurement_theta_min 2.33
_cell_volume 7416.6(12)
_computing_structure_refinement 'SHELXL-97 (Sheldrick, 1997)'
_computing_structure_solution 'SHELXS-97 (Sheldrick, 1990)'
_diffrn_ambient_temperature 298(2)
_diffrn_measured_fraction_theta_full 0.999
_diffrn_measured_fraction_theta_max 0.999
_diffrn_radiation_monochromator graphite
_diffrn_radiation_source 'fine-focus sealed tube'
_diffrn_radiation_type MoK\a
_diffrn_radiation_wavelength 0.71073
_diffrn_reflns_av_R_equivalents 0.0306
_diffrn_reflns_av_sigmaI/netI 0.0372
_diffrn_reflns_limit_h_max 26
_diffrn_reflns_limit_h_min -27
_diffrn_reflns_limit_k_max 14
_diffrn_reflns_limit_k_min -38
_diffrn_reflns_limit_l_max 11
_diffrn_reflns_limit_l_min -11
_diffrn_reflns_number 22656
_diffrn_reflns_theta_full 25.00
_diffrn_reflns_theta_max 25.00
_diffrn_reflns_theta_min 1.54
_exptl_absorpt_coefficient_mu 1.102
_exptl_absorpt_correction_T_max 0.8978
_exptl_absorpt_correction_T_min 0.8521
_exptl_crystal_density_diffrn 1.471
_exptl_crystal_density_method 'not measured'
_exptl_crystal_F_000 3336
_exptl_crystal_size_max 0.15
_exptl_crystal_size_mid 0.10
_exptl_crystal_size_min 0.10
_refine_diff_density_max 0.769
_refine_diff_density_min -0.723
_refine_diff_density_rms 0.085
_refine_ls_abs_structure_details 'Flack H D (1983), Acta Cryst. A39, 876-881'
_refine_ls_abs_structure_Flack 0.02(4)
_refine_ls_extinction_method none
_refine_ls_goodness_of_fit_ref 1.055
_refine_ls_hydrogen_treatment mixed
_refine_ls_matrix_type full
_refine_ls_number_parameters 424
_refine_ls_number_reflns 6391
_refine_ls_number_restraints 1
_refine_ls_restrained_S_all 1.055
_refine_ls_R_factor_all 0.0605
_refine_ls_R_factor_gt 0.0474
_refine_ls_shift/su_max 0.001
_refine_ls_shift/su_mean 0.000
_refine_ls_structure_factor_coef Fsqd
_refine_ls_weighting_details 'calc w=1/[\s^2^(Fo^2^)+(0.0596P)^2^+26.7894P] where P=(Fo^2^+2Fc^2^)/3'
_refine_ls_weighting_scheme calc
_refine_ls_wR_factor_gt 0.1154
_refine_ls_wR_factor_ref 0.1260
_reflns_number_gt 5411
_reflns_number_total 6391
_reflns_threshold_expression >2sigma(I)
_cod_data_source_file cg401805x_si_002.cif
_cod_data_source_block 3
_cod_depositor_comments
;
The following automatic conversions were performed:

'_symmetry_cell_setting' value 'Orthorhombic' changed to
'orthorhombic' according to
/usr/data/users/saulius/crontab/automatic-downloads/rss-feeds/ACS/lib/dictionaries/cif_core.dic
dictionary named 'cif_core.dic' version 2.4.2 from 2011-04-26.

Automatic conversion script
Id: cif_fix_values 2281 2013-09-26 08:29:07Z andrius 

 Adding full bibliography for 4510442--4510449.cif.
;
_cod_original_sg_symbol_H-M 'Aba2 '
_cod_database_code 4510445

loop_
_symmetry_equiv_pos_as_xyz
'x, y, z'
'-x, -y, z'
'x+1/2, -y+1/2, z'
'-x+1/2, y+1/2, z'
'x, y+1/2, z+1/2'
'-x, -y+1/2, z+1/2'
'x+1/2, -y+1, z+1/2'
'-x+1/2, y+1, z+1/2'

loop_
_atom_site_label
_atom_site_type_symbol
_atom_site_fract_x
_atom_site_fract_y
_atom_site_fract_z
_atom_site_U_iso_or_equiv
_atom_site_adp_type
_atom_site_occupancy
_atom_site_symmetry_multiplicity
_atom_site_calc_flag
_atom_site_refinement_flags
Ag1 Ag 0.38776(3) 0.368955(17) 0.72226(7) 0.05459(17) Uani 1 1 d .
Ag2 Ag 0.36623(3) 0.14246(2) 1.39306(7) 0.06344(19) Uani 1 1 d .
C1 C 0.3843(5) 0.2639(3) 0.8143(10) 0.081(3) Uani 1 1 d .
H1A H 0.3583 0.2419 0.7916 0.122 Uiso 1 1 calc R
H1B H 0.4184 0.2524 0.8539 0.122 Uiso 1 1 calc R
H1C H 0.3942 0.2790 0.7337 0.122 Uiso 1 1 calc R
C2 C 0.3567(3) 0.2922(2) 0.9122(8) 0.0503(17) Uani 1 1 d .
C3 C 0.3349(3) 0.2823(2) 1.0389(7) 0.0450(16) Uani 1 1 d .
C4 C 0.3141(3) 0.3196(2) 1.0892(8) 0.0511(18) Uani 1 1 d .
C5 C 0.2842(5) 0.3299(3) 1.2194(12) 0.091(3) Uani 1 1 d .
H5A H 0.2496 0.3139 1.2266 0.137 Uiso 1 1 calc R
H5B H 0.2748 0.3589 1.2207 0.137 Uiso 1 1 calc R
H5C H 0.3089 0.3236 1.2945 0.137 Uiso 1 1 calc R
C6 C 0.4087(5) 0.2471(3) 1.2927(11) 0.085(3) Uani 1 1 d .
H6A H 0.3913 0.2605 1.3694 0.127 Uiso 1 1 calc R
H6B H 0.4276 0.2675 1.2375 0.127 Uiso 1 1 calc R
H6C H 0.4362 0.2271 1.3236 0.127 Uiso 1 1 calc R
C7 C 0.3638(3) 0.2260(2) 1.2116(8) 0.0461(15) Uani 1 1 d .
C8 C 0.3325(3) 0.24119(19) 1.1042(7) 0.0471(17) Uani 1 1 d .
C9 C 0.2969(4) 0.2090(2) 1.0634(9) 0.063(2) Uani 1 1 d .
C10 C 0.2524(6) 0.2062(4) 0.9566(14) 0.117(5) Uani 1 1 d .
H10A H 0.2581 0.1814 0.9046 0.176 Uiso 1 1 calc R
H10B H 0.2551 0.2299 0.8980 0.176 Uiso 1 1 calc R
H10C H 0.2151 0.2055 0.9979 0.176 Uiso 1 1 calc R
C11 C 0.5179(4) 0.4277(3) 0.7191(13) 0.093(4) Uani 1 1 d .
H11A H 0.5245 0.4001 0.7523 0.140 Uiso 1 1 calc R
H11B H 0.5527 0.4435 0.7257 0.140 Uiso 1 1 calc R
H11C H 0.5059 0.4265 0.6261 0.140 Uiso 1 1 calc R
C12 C 0.4735(3) 0.4474(2) 0.7998(8) 0.0543(19) Uani 1 1 d .
C13 C 0.4758(3) 0.4852(2) 0.8698(7) 0.0420(15) Uani 1 1 d .
C14 C 0.4233(3) 0.49024(19) 0.9299(7) 0.0422(16) Uani 1 1 d .
C15 C 0.4007(3) 0.5240(2) 1.0178(9) 0.059(2) Uani 1 1 d .
H15A H 0.3731 0.5400 0.9681 0.089 Uiso 1 1 calc R
H15B H 0.4317 0.5416 1.0456 0.089 Uiso 1 1 calc R
H15C H 0.3828 0.5121 1.0964 0.089 Uiso 1 1 calc R
C16 C 0.5094(4) 0.3191(3) 0.5387(10) 0.072(3) Uani 1 1 d .
H16A H 0.4892 0.3090 0.6166 0.109 Uiso 1 1 calc R
H16B H 0.5451 0.3312 0.5670 0.109 Uiso 1 1 calc R
H16C H 0.5168 0.2966 0.4774 0.109 Uiso 1 1 calc R
C17 C 0.4744(3) 0.3510(2) 0.4696(7) 0.0451(17) Uani 1 1 d .
C18 C 0.4877(3) 0.3725(3) 0.3501(8) 0.0522(19) Uani 1 1 d .
C19 C 0.4409(3) 0.3982(3) 0.3276(9) 0.067(2) Uani 1 1 d .
C20 C 0.4300(4) 0.4284(4) 0.2161(13) 0.111(5) Uani 1 1 d .
H20A H 0.4016 0.4173 0.1557 0.166 Uiso 1 1 calc R
H20B H 0.4649 0.4332 0.1670 0.166 Uiso 1 1 calc R
H20C H 0.4165 0.4540 0.2536 0.166 Uiso 1 1 calc R
C21 C 0.4991(4) 0.3440(4) 0.0409(10) 0.087(3) Uani 1 1 d .
H21A H 0.4896 0.3650 -0.0242 0.131 Uiso 1 1 calc R
H21B H 0.4656 0.3370 0.0927 0.131 Uiso 1 1 calc R
H21C H 0.5128 0.3198 -0.0054 0.131 Uiso 1 1 calc R
C22 C 0.5441(3) 0.3597(3) 0.1327(9) 0.060(2) Uani 1 1 d .
C23 C 0.5404(3) 0.3714(2) 0.2693(8) 0.051(2) Uani 1 1 d .
C24 C 0.5951(3) 0.3837(3) 0.3090(9) 0.061(2) Uani 1 1 d .
C25 C 0.6176(4) 0.4004(4) 0.4339(10) 0.077(3) Uani 1 1 d .
H25A H 0.6578 0.3943 0.4401 0.116 Uiso 1 1 calc R
H25B H 0.5979 0.3880 0.5093 0.116 Uiso 1 1 calc R
H25C H 0.6120 0.4299 0.4355 0.116 Uiso 1 1 calc R
C26 C 0.2695(3) 0.0801(2) 1.2488(10) 0.063(2) Uani 1 1 d .
C27 C 0.2396(4) 0.0379(3) 1.2450(14) 0.093(3) Uani 1 1 d .
H27A H 0.1989 0.0425 1.2581 0.112 Uiso 1 1 calc R
H27B H 0.2444 0.0265 1.1547 0.112 Uiso 1 1 calc R
C28 C 0.2584(4) 0.0058(2) 1.3447(10) 0.074(3) Uani 1 1 d .
H28A H 0.2585 0.0182 1.4343 0.089 Uiso 1 1 calc R
H28B H 0.2976 -0.0020 1.3236 0.089 Uiso 1 1 calc R
C29 C 0.2226(4) -0.0331(3) 1.3496(11) 0.081(3) Uani 1 1 d .
H29A H 0.2248 -0.0463 1.2614 0.097 Uiso 1 1 calc R
H29B H 0.1830 -0.0249 1.3634 0.097 Uiso 1 1 calc R
C30 C 0.2376(3) -0.0656(2) 1.4570(10) 0.063(2) Uani 1 1 d .
N1 N 0.3507(2) 0.33210(15) 0.8861(7) 0.0464(13) Uani 1 1 d .
N2 N 0.3242(3) 0.34805(17) 0.9953(6) 0.0488(15) Uani 1 1 d .
H2 H 0.3149 0.3737 1.0032 0.059 Uiso 1 1 calc R
N3 N 0.3489(3) 0.18656(16) 1.2345(7) 0.0483(13) Uani 1 1 d .
N4 N 0.3081(3) 0.17740(18) 1.1453(7) 0.0545(16) Uani 1 1 d .
H4 H 0.2911 0.1538 1.1412 0.065 Uiso 1 1 calc R
N5 N 0.4217(3) 0.4305(2) 0.8181(7) 0.0550(16) Uani 1 1 d .
N6 N 0.3924(2) 0.45649(16) 0.8963(7) 0.0445(13) Uani 1 1 d .
H6 H 0.3577 0.4523 0.9225 0.053 Uiso 1 1 calc R
N7 N 0.4221(2) 0.36240(19) 0.5151(6) 0.0484(15) Uani 1 1 d .
N8 N 0.4032(3) 0.3906(2) 0.4255(7) 0.064(2) Uani 1 1 d .
H8 H 0.3703 0.4024 0.4309 0.077 Uiso 1 1 calc R
N9 N 0.6278(3) 0.3801(2) 0.1959(7) 0.0578(17) Uani 1 1 d .
H9 H 0.6633 0.3871 0.1919 0.069 Uiso 1 1 calc R
N10 N 0.5983(3) 0.3643(2) 0.0908(7) 0.0542(17) Uani 1 1 d .
O1 O 0.3180(3) 0.0820(2) 1.3030(9) 0.099(3) Uani 1 1 d .
O2 O 0.2451(2) 0.10880(15) 1.1923(7) 0.071(2) Uani 1 1 d .
O3 O 0.2005(3) -0.0872(3) 1.5032(9) 0.106(3) Uani 1 1 d .
O4 O 0.2901(2) -0.07012(17) 1.4861(7) 0.0676(17) Uani 1 1 d .

loop_
_atom_site_aniso_label
_atom_site_aniso_U_11
_atom_site_aniso_U_22
_atom_site_aniso_U_33
_atom_site_aniso_U_23
_atom_site_aniso_U_13
_atom_site_aniso_U_12
Ag1 0.0568(3) 0.0584(3) 0.0486(3) 0.0105(3) 0.0054(3) -0.0152(3)
Ag2 0.0580(4) 0.0780(4) 0.0543(4) 0.0223(3) -0.0095(3) 0.0027(3)
C1 0.124(8) 0.060(5) 0.060(6) -0.001(4) 0.024(6) 0.000(5)
C2 0.057(4) 0.047(4) 0.047(5) 0.007(3) -0.002(3) -0.004(3)
C3 0.050(4) 0.042(4) 0.043(4) 0.010(3) 0.002(3) -0.009(3)
C4 0.044(4) 0.052(4) 0.057(5) 0.005(4) 0.012(3) -0.005(3)
C5 0.111(8) 0.072(5) 0.091(7) 0.010(6) 0.052(7) 0.012(5)
C6 0.103(7) 0.066(6) 0.085(7) 0.019(5) -0.029(6) -0.012(5)
C7 0.055(4) 0.042(3) 0.042(4) 0.007(3) 0.007(4) -0.001(3)
C8 0.053(4) 0.032(3) 0.057(5) 0.008(3) 0.004(3) -0.010(3)
C9 0.068(5) 0.059(5) 0.060(5) 0.030(4) -0.015(4) -0.018(4)
C10 0.117(8) 0.113(8) 0.123(10) 0.057(8) -0.068(8) -0.056(8)
C11 0.066(6) 0.093(6) 0.122(9) -0.056(7) 0.047(6) -0.036(5)
C12 0.048(5) 0.053(4) 0.062(5) -0.002(4) 0.004(4) -0.016(3)
C13 0.035(3) 0.049(4) 0.042(4) 0.003(3) -0.003(3) -0.010(3)
C14 0.044(4) 0.039(3) 0.043(4) 0.007(3) -0.007(3) -0.005(3)
C15 0.045(4) 0.056(5) 0.076(6) 0.004(4) 0.000(4) 0.003(3)
C16 0.077(6) 0.068(5) 0.071(6) 0.020(4) 0.013(5) 0.026(5)
C17 0.043(4) 0.050(4) 0.043(4) 0.002(3) -0.003(3) 0.000(3)
C18 0.033(4) 0.074(5) 0.049(5) 0.006(4) 0.001(3) 0.006(3)
C19 0.049(5) 0.101(7) 0.050(5) 0.030(4) 0.002(4) 0.013(4)
C20 0.074(6) 0.159(10) 0.100(8) 0.091(8) 0.026(6) 0.041(6)
C21 0.065(6) 0.140(10) 0.057(6) -0.011(6) 0.002(5) -0.028(6)
C22 0.041(5) 0.079(6) 0.060(6) -0.001(4) 0.005(4) -0.005(4)
C23 0.035(4) 0.073(5) 0.047(5) 0.004(4) 0.002(3) 0.000(3)
C24 0.046(4) 0.082(6) 0.054(5) -0.002(4) 0.014(4) 0.026(4)
C25 0.051(5) 0.121(8) 0.060(6) -0.017(5) 0.000(4) 0.006(5)
C26 0.053(5) 0.060(5) 0.076(6) 0.027(4) -0.013(4) -0.005(3)
C27 0.098(7) 0.058(5) 0.124(9) 0.023(6) -0.043(7) -0.014(5)
C28 0.067(6) 0.059(5) 0.096(8) 0.023(5) -0.022(5) -0.010(4)
C29 0.072(6) 0.058(5) 0.113(9) 0.019(5) -0.028(5) -0.021(4)
C30 0.040(5) 0.051(4) 0.099(7) 0.005(4) 0.005(4) -0.002(3)
N1 0.052(3) 0.037(3) 0.050(3) 0.008(3) 0.004(3) -0.003(2)
N2 0.050(4) 0.037(3) 0.059(4) 0.014(3) 0.010(3) 0.001(3)
N3 0.061(3) 0.044(3) 0.040(3) 0.014(3) 0.002(3) -0.001(2)
N4 0.066(4) 0.040(3) 0.058(4) 0.009(3) -0.006(3) -0.015(3)
N5 0.042(3) 0.056(4) 0.067(4) -0.011(3) -0.001(3) -0.015(3)
N6 0.027(2) 0.048(3) 0.059(4) 0.011(3) 0.001(3) -0.007(2)
N7 0.039(4) 0.061(4) 0.045(4) 0.001(3) 0.008(3) 0.000(3)
N8 0.037(3) 0.100(5) 0.055(4) 0.033(4) 0.004(3) 0.022(3)
N9 0.040(3) 0.074(4) 0.059(5) -0.012(3) 0.001(3) 0.006(3)
N10 0.048(4) 0.069(4) 0.045(4) -0.008(3) 0.016(3) 0.000(3)
O1 0.078(4) 0.064(4) 0.154(7) 0.023(4) -0.051(5) -0.014(3)
O2 0.052(3) 0.052(3) 0.110(6) 0.035(3) -0.009(3) -0.007(3)
O3 0.043(3) 0.141(7) 0.134(7) 0.055(5) -0.019(4) -0.037(4)
O4 0.030(3) 0.052(3) 0.121(5) 0.022(3) -0.001(3) -0.004(2)

loop_
_atom_type_symbol
_atom_type_description
_atom_type_scat_dispersion_real
_atom_type_scat_dispersion_imag
_atom_type_scat_source
C C 0.0033 0.0016 'International Tables Vol C Tables 4.2.6.8 and 6.1.1.4'
H H 0.0000 0.0000 'International Tables Vol C Tables 4.2.6.8 and 6.1.1.4'
Ag Ag -0.8971 1.1015 'International Tables Vol C Tables 4.2.6.8 and 6.1.1.4'
N N 0.0061 0.0033 'International Tables Vol C Tables 4.2.6.8 and 6.1.1.4'
O O 0.0106 0.0060 'International Tables Vol C Tables 4.2.6.8 and 6.1.1.4'

loop_
_geom_angle_atom_site_label_1
_geom_angle_atom_site_label_2
_geom_angle_atom_site_label_3
_geom_angle
_geom_angle_site_symmetry_1
_geom_angle_site_symmetry_3
N1 Ag1 N7 141.0(2) . .
N1 Ag1 N5 107.3(2) . .
N7 Ag1 N5 109.4(2) . .
N10 Ag2 N3 143.7(2) 6_656 .
N10 Ag2 O1 115.7(2) 6_656 .
N3 Ag2 O1 100.3(2) . .
C2 C1 H1A 109.5 . .
C2 C1 H1B 109.5 . .
H1A C1 H1B 109.5 . .
C2 C1 H1C 109.5 . .
H1A C1 H1C 109.5 . .
H1B C1 H1C 109.5 . .
N1 C2 C3 111.2(7) . .
N1 C2 C1 121.3(7) . .
C3 C2 C1 127.5(7) . .
C2 C3 C4 104.6(6) . .
C2 C3 C8 127.8(7) . .
C4 C3 C8 127.5(6) . .
N2 C4 C3 106.7(6) . .
N2 C4 C5 121.9(7) . .
C3 C4 C5 131.4(7) . .
C4 C5 H5A 109.5 . .
C4 C5 H5B 109.5 . .
H5A C5 H5B 109.5 . .
C4 C5 H5C 109.5 . .
H5A C5 H5C 109.5 . .
H5B C5 H5C 109.5 . .
C7 C6 H6A 109.5 . .
C7 C6 H6B 109.5 . .
H6A C6 H6B 109.5 . .
C7 C6 H6C 109.5 . .
H6A C6 H6C 109.5 . .
H6B C6 H6C 109.5 . .
N3 C7 C8 109.4(6) . .
N3 C7 C6 121.9(7) . .
C8 C7 C6 128.7(6) . .
C7 C8 C9 105.9(6) . .
C7 C8 C3 129.6(6) . .
C9 C8 C3 124.6(7) . .
N4 C9 C8 106.2(7) . .
N4 C9 C10 121.7(7) . .
C8 C9 C10 132.1(7) . .
C9 C10 H10A 109.5 . .
C9 C10 H10B 109.5 . .
H10A C10 H10B 109.5 . .
C9 C10 H10C 109.5 . .
H10A C10 H10C 109.5 . .
H10B C10 H10C 109.5 . .
C12 C11 H11A 109.5 . .
C12 C11 H11B 109.5 . .
H11A C11 H11B 109.5 . .
C12 C11 H11C 109.5 . .
H11A C11 H11C 109.5 . .
H11B C11 H11C 109.5 . .
N5 C12 C13 108.9(7) . .
N5 C12 C11 122.6(7) . .
C13 C12 C11 128.5(6) . .
C14 C13 C12 106.3(6) . .
C14 C13 C13 127.4(7) . 2_665
C12 C13 C13 126.2(7) . 2_665
N6 C14 C13 106.1(6) . .
N6 C14 C15 123.0(6) . .
C13 C14 C15 130.9(6) . .
C14 C15 H15A 109.5 . .
C14 C15 H15B 109.5 . .
H15A C15 H15B 109.5 . .
C14 C15 H15C 109.5 . .
H15A C15 H15C 109.5 . .
H15B C15 H15C 109.5 . .
C17 C16 H16A 109.5 . .
C17 C16 H16B 109.5 . .
H16A C16 H16B 109.5 . .
C17 C16 H16C 109.5 . .
H16A C16 H16C 109.5 . .
H16B C16 H16C 109.5 . .
N7 C17 C18 110.2(6) . .
N7 C17 C16 122.4(7) . .
C18 C17 C16 127.4(7) . .
C19 C18 C17 104.8(7) . .
C19 C18 C23 125.9(7) . .
C17 C18 C23 129.1(7) . .
N8 C19 C18 107.0(7) . .
N8 C19 C20 123.1(7) . .
C18 C19 C20 129.9(8) . .
C19 C20 H20A 109.5 . .
C19 C20 H20B 109.5 . .
H20A C20 H20B 109.5 . .
C19 C20 H20C 109.5 . .
H20A C20 H20C 109.5 . .
H20B C20 H20C 109.5 . .
C22 C21 H21A 109.5 . .
C22 C21 H21B 109.5 . .
H21A C21 H21B 109.5 . .
C22 C21 H21C 109.5 . .
H21A C21 H21C 109.5 . .
H21B C21 H21C 109.5 . .
N10 C22 C23 109.0(8) . .
N10 C22 C21 121.4(8) . .
C23 C22 C21 129.6(8) . .
C24 C23 C22 106.9(7) . .
C24 C23 C18 127.5(7) . .
C22 C23 C18 125.5(8) . .
N9 C24 C23 105.0(7) . .
N9 C24 C25 122.1(7) . .
C23 C24 C25 132.8(7) . .
C24 C25 H25A 109.5 . .
C24 C25 H25B 109.5 . .
H25A C25 H25B 109.5 . .
C24 C25 H25C 109.5 . .
H25A C25 H25C 109.5 . .
H25B C25 H25C 109.5 . .
O2 C26 O1 125.2(7) . .
O2 C26 C27 116.8(7) . .
O1 C26 C27 117.9(7) . .
C28 C27 C26 117.8(8) . .
C28 C27 H27A 107.9 . .
C26 C27 H27A 107.9 . .
C28 C27 H27B 107.9 . .
C26 C27 H27B 107.9 . .
H27A C27 H27B 107.2 . .
C27 C28 C29 115.8(7) . .
C27 C28 H28A 108.3 . .
C29 C28 H28A 108.3 . .
C27 C28 H28B 108.3 . .
C29 C28 H28B 108.3 . .
H28A C28 H28B 107.4 . .
C28 C29 C30 117.7(7) . .
C28 C29 H29A 107.9 . .
C30 C29 H29A 107.9 . .
C28 C29 H29B 107.9 . .
C30 C29 H29B 107.9 . .
H29A C29 H29B 107.2 . .
O3 C30 O4 123.0(8) . .
O3 C30 C29 119.7(7) . .
O4 C30 C29 117.2(7) . .
C2 N1 N2 105.4(6) . .
C2 N1 Ag1 129.3(5) . .
N2 N1 Ag1 124.5(4) . .
C4 N2 N1 112.1(6) . .
C4 N2 H2 123.9 . .
N1 N2 H2 123.9 . .
N4 N3 C7 106.6(6) . .
N4 N3 Ag2 117.9(4) . .
C7 N3 Ag2 134.7(5) . .
C9 N4 N3 112.0(6) . .
C9 N4 H4 124.0 . .
N3 N4 H4 124.0 . .
N6 N5 C12 106.6(6) . .
N6 N5 Ag1 126.6(4) . .
C12 N5 Ag1 126.8(5) . .
N5 N6 C14 112.2(5) . .
N5 N6 H6 123.9 . .
C14 N6 H6 123.9 . .
N8 N7 C17 105.2(6) . .
N8 N7 Ag1 115.2(5) . .
C17 N7 Ag1 131.5(5) . .
C19 N8 N7 112.8(6) . .
C19 N8 H8 123.6 . .
N7 N8 H8 123.6 . .
N10 N9 C24 112.3(6) . .
N10 N9 H9 123.8 . .
C24 N9 H9 123.8 . .
C22 N10 N9 106.7(7) . .
C22 N10 Ag2 129.6(6) . 6_653
N9 N10 Ag2 123.1(5) . 6_653
C26 O1 Ag2 128.1(6) . .

loop_
_geom_bond_atom_site_label_1
_geom_bond_atom_site_label_2
_geom_bond_distance
_geom_bond_site_symmetry_2
Ag1 N1 2.184(6) .
Ag1 N7 2.205(6) .
Ag1 N5 2.335(6) .
Ag2 N10 2.130(6) 6_656
Ag2 N3 2.151(6) .
Ag2 O1 2.420(7) .
C1 C2 1.476(11) .
C1 H1A 0.9600 .
C1 H1B 0.9600 .
C1 H1C 0.9600 .
C2 N1 1.321(8) .
C2 C3 1.385(10) .
C3 C4 1.387(10) .
C3 C8 1.475(9) .
C4 N2 1.326(9) .
C4 C5 1.499(13) .
C5 H5A 0.9600 .
C5 H5B 0.9600 .
C5 H5C 0.9600 .
C6 C7 1.484(12) .
C6 H6A 0.9600 .
C6 H6B 0.9600 .
C6 H6C 0.9600 .
C7 N3 1.336(8) .
C7 C8 1.376(10) .
C8 C9 1.390(10) .
C9 N4 1.326(9) .
C9 C10 1.482(13) .
C10 H10A 0.9600 .
C10 H10B 0.9600 .
C10 H10C 0.9600 .
C11 C12 1.452(11) .
C11 H11A 0.9600 .
C11 H11B 0.9600 .
C11 H11C 0.9600 .
C12 N5 1.338(9) .
C12 C13 1.402(10) .
C13 C14 1.370(9) .
C13 C13 1.475(12) 2_665
C14 N6 1.347(8) .
C14 C15 1.488(10) .
C15 H15A 0.9600 .
C15 H15B 0.9600 .
C15 H15C 0.9600 .
C16 C17 1.479(11) .
C16 H16A 0.9600 .
C16 H16B 0.9600 .
C16 H16C 0.9600 .
C17 N7 1.349(9) .
C17 C18 1.402(10) .
C18 C19 1.389(11) .
C18 C23 1.465(10) .
C19 N8 1.328(10) .
C19 C20 1.489(11) .
C20 H20A 0.9600 .
C20 H20B 0.9600 .
C20 H20C 0.9600 .
C21 C22 1.475(12) .
C21 H21A 0.9600 .
C21 H21B 0.9600 .
C21 H21C 0.9600 .
C22 N10 1.338(10) .
C22 C23 1.402(12) .
C23 C24 1.394(12) .
C24 N9 1.355(10) .
C24 C25 1.441(13) .
C25 H25A 0.9600 .
C25 H25B 0.9600 .
C25 H25C 0.9600 .
C26 O2 1.222(9) .
C26 O1 1.253(9) .
C26 C27 1.529(11) .
C27 C28 1.495(12) .
C27 H27A 0.9700 .
C27 H27B 0.9700 .
C28 C29 1.506(11) .
C28 H28A 0.9700 .
C28 H28B 0.9700 .
C29 C30 1.531(12) .
C29 H29A 0.9700 .
C29 H29B 0.9700 .
C30 O3 1.201(10) .
C30 O4 1.265(9) .
N1 N2 1.344(9) .
N2 H2 0.8600 .
N3 N4 1.329(9) .
N4 H4 0.8600 .
N5 N6 1.329(8) .
N6 H6 0.8600 .
N7 N8 1.342(8) .
N8 H8 0.8600 .
N9 N10 1.344(10) .
N9 H9 0.8600 .
N10 Ag2 2.130(6) 6_653
